data_7001194
loop_
_publ_author_name
'Cosquer, Goulven'
'Pointillart, Fabrice'
'Le Gal, Yann'
'Golhen, St\'ephane'
'Cador, Olivier'
'Ouahab, Lahc\`ene'

_publ_section_title
;
 Coordination complexes with the redox active tetrathiafulvalene based
 imino-pyrazine ligand: syntheses, a radical cation salt, crystal
 structures and electrochemistry
;
_journal_issue 18
_journal_name_full 'Dalton Transactions'
_journal_page_first 3495
_journal_page_last 3502
_journal_paper_doi 10.1039/b815865g
_journal_year 2009
_chemical_formula_sum 'C11 H7 F6 N3 P S4'
_chemical_formula_weight 454.41
_chemical_name_systematic
;
?
;
_space_group_IT_number 2
_symmetry_cell_setting triclinic
_symmetry_space_group_name_Hall '-P 1'
_symmetry_space_group_name_H-M 'P -1'
_atom_sites_solution_hydrogens geom
_atom_sites_solution_primary direct
_atom_sites_solution_secondary difmap
_audit_creation_method SHELXL-97
_cell_angle_alpha 115.373(4)
_cell_angle_beta 101.960(4)
_cell_angle_gamma 98.581(5)
_cell_formula_units_Z 2
_cell_length_a 8.7948(6)
_cell_length_b 10.0620(6)
_cell_length_c 11.1148(10)
_cell_measurement_reflns_used 3623
_cell_measurement_temperature 293(2)
_cell_measurement_theta_max 27.485
_cell_measurement_theta_min 0.998
_cell_volume 837.30(12)
_computing_cell_refinement 'HKL Scalepack (Otwinowski & Minor 1997)'
_computing_data_collection 'Collect (Bruker AXS BV, 1997-2004)'
_computing_data_reduction 'HKL Denzo and Scalepack (Otwinowski & Minor 1997)'
_computing_publication_material 'WinGX publication routines (Farrugia, 1999)'
_computing_structure_refinement 'SHELXL-97 (Sheldrick, 1997)'
_computing_structure_solution 'SIR-97 (Altomare al, 1997)'
_diffrn_ambient_temperature 293(2)
_diffrn_detector_area_resol_mean 9
_diffrn_measured_fraction_theta_full 0.976
_diffrn_measured_fraction_theta_max 0.976
_diffrn_measurement_device '95mm CCD camera on \k-goniostat'
_diffrn_measurement_device_type KappaCCD
_diffrn_measurement_method CCD
_diffrn_radiation_monochromator 'horizonally mounted graphite crystal'
_diffrn_radiation_source 'fine-focus sealed tube'
_diffrn_radiation_type MoK\a
_diffrn_radiation_wavelength 0.71073
_diffrn_reflns_av_R_equivalents 0.0000
_diffrn_reflns_av_sigmaI/netI 0.0785
_diffrn_reflns_limit_h_max 10
_diffrn_reflns_limit_h_min -11
_diffrn_reflns_limit_k_max 13
_diffrn_reflns_limit_k_min -13
_diffrn_reflns_limit_l_max 14
_diffrn_reflns_limit_l_min -14
_diffrn_reflns_number 6610
_diffrn_reflns_theta_full 27.69
_diffrn_reflns_theta_max 27.69
_diffrn_reflns_theta_min 2.13
_exptl_absorpt_coefficient_mu 0.725
_exptl_absorpt_correction_type none
_exptl_crystal_colour black
_exptl_crystal_density_diffrn 1.802
_exptl_crystal_density_method 'not measured'
_exptl_crystal_description block
_exptl_crystal_F_000 454
_exptl_crystal_size_max 0.10
_exptl_crystal_size_mid 0.10
_exptl_crystal_size_min 0.10
_refine_diff_density_max 0.452
_refine_diff_density_min -0.588
_refine_diff_density_rms 0.114
_refine_ls_extinction_coef 0.041(11)
_refine_ls_extinction_expression Fc^*^=kFc[1+0.001xFc^2^\l^3^/sin(2\q)]^-1/4^
_refine_ls_extinction_method SHELXL
_refine_ls_goodness_of_fit_ref 0.956
_refine_ls_hydrogen_treatment constr
_refine_ls_matrix_type full
_refine_ls_number_parameters 229
_refine_ls_number_reflns 6610
_refine_ls_number_restraints 0
_refine_ls_restrained_S_all 0.956
_refine_ls_R_factor_all 0.1304
_refine_ls_R_factor_gt 0.0804
_refine_ls_shift/su_max 0.002
_refine_ls_shift/su_mean 0.000
_refine_ls_structure_factor_coef Fsqd
_refine_ls_weighting_details 'calc w=1/[\s^2^(Fo^2^)+(0.1981P)^2^+1.0348P] where P=(Fo^2^+2Fc^2^)/3'
_refine_ls_weighting_scheme calc
_refine_ls_wR_factor_gt 0.2426
_refine_ls_wR_factor_ref 0.2997
_reflns_number_gt 4067
_reflns_number_total 6610
_reflns_threshold_expression >2sigma(I)
_cod_data_source_file b815865g.txt
_cod_data_source_block 1.PF6
_cod_original_cell_volume 837.30(11)
_cod_original_sg_symbol_H-M P-1
_cod_database_code 7001194

loop_
_symmetry_equiv_pos_as_xyz
'x, y, z'
'-x, -y, -z'

loop_
_atom_site_label
_atom_site_type_symbol
_atom_site_fract_x
_atom_site_fract_y
_atom_site_fract_z
_atom_site_U_iso_or_equiv
_atom_site_adp_type
_atom_site_occupancy
_atom_site_symmetry_multiplicity
_atom_site_calc_flag
_atom_site_refinement_flags
_atom_site_disorder_assembly
_atom_site_disorder_group
C1 C 0.7682(8) 0.2126(7) 0.8941(7) 0.0616(16) Uani 1 1 d . . .
H2 H 0.8639 0.2831 0.9593 0.074 Uiso 1 1 calc R . .
C2 C 0.7271(7) 0.0706(8) 0.8762(7) 0.0598(16) Uani 1 1 d . . .
H1 H 0.7930 0.0382 0.9288 0.072 Uiso 1 1 calc R . .
C3 C 0.5020(6) 0.0808(6) 0.6996(6) 0.0438(12) Uani 1 1 d . . .
C4 C 0.3666(6) 0.0482(6) 0.5908(6) 0.0425(11) Uani 1 1 d . . .
C5 C 0.1080(6) -0.0794(6) 0.3901(6) 0.0438(12) Uani 1 1 d . . .
H5 H 0.0151 -0.1496 0.3200 0.053 Uiso 1 1 calc R . .
C6 C 0.1480(6) 0.0654(6) 0.4141(6) 0.0414(11) Uani 1 1 d . . .
C7 C 0.0527(7) 0.1338(6) 0.3446(6) 0.0442(12) Uani 1 1 d . . .
H7 H -0.0423 0.0759 0.2715 0.053 Uiso 1 1 calc R . .
C8 C 0.0059(6) 0.3473(6) 0.3328(5) 0.0438(12) Uani 1 1 d . . .
C9 C 0.0785(8) 0.4880(7) 0.3442(7) 0.0574(15) Uani 1 1 d . . .
H9 H 0.1895 0.5285 0.3849 0.069 Uiso 1 1 calc R . .
C10 C -0.1634(8) 0.5024(7) 0.2426(7) 0.0585(15) Uani 1 1 d . . .
H10 H -0.2271 0.5512 0.2072 0.070 Uiso 1 1 calc R . .
C11 C -0.2361(8) 0.3646(7) 0.2354(7) 0.0615(16) Uani 1 1 d . . .
H11 H -0.3477 0.3265 0.1986 0.074 Uiso 1 1 calc R . .
F1 F 1.3717(5) 0.1505(5) 0.9989(6) 0.0862(14) Uani 1 1 d . . .
F2 F 1.1165(5) 0.1524(6) 0.9958(6) 0.0996(17) Uani 1 1 d . . .
F3 F 1.1701(5) 0.3955(5) 1.0410(6) 0.0910(15) Uani 1 1 d . . .
F4 F 1.2199(7) 0.2189(6) 0.8574(5) 0.1029(17) Uani 1 1 d . . .
F5 F 1.4245(5) 0.3918(5) 1.0413(6) 0.0930(15) Uani 1 1 d . . .
F6 F 1.3225(7) 0.3248(8) 1.1802(5) 0.122(2) Uani 1 1 d . . .
N1 N 0.1059(6) 0.2769(5) 0.3887(5) 0.0466(11) Uani 1 1 d . . .
N2 N -0.0055(7) 0.5649(6) 0.2990(7) 0.0632(14) Uani 1 1 d . . .
N3 N -0.1523(6) 0.2862(5) 0.2789(6) 0.0566(13) Uani 1 1 d . . .
P1 P 1.27188(18) 0.27402(18) 1.02036(18) 0.0530(4) Uani 1 1 d . . .
S1 S 0.63652(18) 0.25905(16) 0.79134(17) 0.0537(4) Uani 1 1 d . . .
S2 S 0.54894(17) -0.04903(17) 0.75288(16) 0.0512(4) Uani 1 1 d . . .
S3 S 0.32444(17) 0.18606(14) 0.54688(15) 0.0466(4) Uani 1 1 d . . .
S4 S 0.23322(16) -0.13155(15) 0.49263(15) 0.0446(4) Uani 1 1 d . . .

loop_
_atom_site_aniso_label
_atom_site_aniso_U_11
_atom_site_aniso_U_22
_atom_site_aniso_U_33
_atom_site_aniso_U_23
_atom_site_aniso_U_13
_atom_site_aniso_U_12
C1 0.056(4) 0.063(4) 0.049(3) 0.021(3) 0.005(3) 0.005(3)
C2 0.047(3) 0.086(4) 0.059(4) 0.043(4) 0.015(3) 0.025(3)
C3 0.043(3) 0.046(3) 0.051(3) 0.027(2) 0.017(2) 0.016(2)
C4 0.039(3) 0.043(3) 0.049(3) 0.023(2) 0.016(2) 0.014(2)
C5 0.043(3) 0.046(3) 0.052(3) 0.029(2) 0.015(2) 0.016(2)
C6 0.042(3) 0.040(3) 0.049(3) 0.026(2) 0.015(2) 0.015(2)
C7 0.052(3) 0.041(3) 0.052(3) 0.027(2) 0.019(2) 0.023(2)
C8 0.050(3) 0.038(3) 0.041(3) 0.018(2) 0.009(2) 0.015(2)
C9 0.065(4) 0.045(3) 0.074(4) 0.038(3) 0.019(3) 0.019(3)
C10 0.068(4) 0.055(3) 0.060(4) 0.032(3) 0.017(3) 0.027(3)
C11 0.056(4) 0.060(4) 0.066(4) 0.034(3) 0.004(3) 0.016(3)
F1 0.081(3) 0.081(3) 0.117(4) 0.059(3) 0.031(3) 0.040(2)
F2 0.055(2) 0.096(3) 0.156(5) 0.079(3) 0.020(3) 0.004(2)
F3 0.076(3) 0.070(3) 0.118(4) 0.039(3) 0.018(3) 0.030(2)
F4 0.118(4) 0.114(4) 0.062(3) 0.040(3) 0.001(3) 0.033(3)
F5 0.065(3) 0.084(3) 0.128(4) 0.056(3) 0.027(3) 0.003(2)
F6 0.105(4) 0.185(6) 0.059(3) 0.046(3) 0.012(3) 0.050(4)
N1 0.050(3) 0.043(2) 0.054(3) 0.030(2) 0.014(2) 0.0179(19)
N2 0.067(3) 0.047(3) 0.085(4) 0.039(3) 0.021(3) 0.021(2)
N3 0.051(3) 0.050(3) 0.071(3) 0.036(3) 0.007(2) 0.011(2)
P1 0.0467(8) 0.0538(9) 0.0585(10) 0.0311(7) 0.0074(7) 0.0120(6)
S1 0.0558(9) 0.0420(7) 0.0547(9) 0.0181(6) 0.0117(7) 0.0121(6)
S2 0.0497(8) 0.0553(8) 0.0591(9) 0.0379(7) 0.0131(6) 0.0145(6)
S3 0.0511(8) 0.0369(7) 0.0542(8) 0.0247(6) 0.0122(6) 0.0145(5)
S4 0.0449(7) 0.0397(7) 0.0567(8) 0.0300(6) 0.0142(6) 0.0114(5)

loop_
_atom_type_symbol
_atom_type_description
_atom_type_scat_dispersion_real
_atom_type_scat_dispersion_imag
_atom_type_scat_source
C C 0.0033 0.0016 'International Tables Vol C Tables 4.2.6.8 and 6.1.1.4'
H H 0.0000 0.0000 'International Tables Vol C Tables 4.2.6.8 and 6.1.1.4'
F F 0.0171 0.0103 'International Tables Vol C Tables 4.2.6.8 and 6.1.1.4'
N N 0.0061 0.0033 'International Tables Vol C Tables 4.2.6.8 and 6.1.1.4'
P P 0.1023 0.0942 'International Tables Vol C Tables 4.2.6.8 and 6.1.1.4'
S S 0.1246 0.1234 'International Tables Vol C Tables 4.2.6.8 and 6.1.1.4'

loop_
_geom_angle_atom_site_label_1
_geom_angle_atom_site_label_2
_geom_angle_atom_site_label_3
_geom_angle
_geom_angle_site_symmetry_1
_geom_angle_site_symmetry_3
_geom_angle_publ_flag
C2 C1 S1 116.9(5) . . ?
C1 C2 S2 117.4(5) . . ?
C4 C3 S1 121.0(4) . . ?
C4 C3 S2 124.0(4) . . ?
S1 C3 S2 115.0(3) . . ?
C3 C4 S3 121.3(4) . . ?
C3 C4 S4 122.1(4) . . ?
S3 C4 S4 116.6(3) . . ?
C6 C5 S4 118.0(4) . . ?
C5 C6 C7 126.2(5) . . ?
C5 C6 S3 117.0(4) . . ?
C7 C6 S3 116.7(4) . . ?
N1 C7 C6 116.9(5) . . ?
N3 C8 N1 120.8(4) . . ?
N3 C8 C9 121.4(5) . . ?
N1 C8 C9 117.8(5) . . ?
N2 C9 C8 122.3(6) . . ?
N2 C10 C11 121.2(5) . . ?
N3 C11 C10 122.6(6) . . ?
C7 N1 C8 117.3(5) . . ?
C9 N2 C10 116.4(5) . . ?
C8 N3 C11 116.1(5) . . ?
F5 P1 F6 90.8(3) . . ?
F5 P1 F2 178.8(3) . . ?
F6 P1 F2 90.3(3) . . ?
F5 P1 F3 91.0(3) . . ?
F6 P1 F3 91.2(3) . . ?
F2 P1 F3 89.4(3) . . ?
F5 P1 F1 89.7(3) . . ?
F6 P1 F1 89.0(3) . . ?
F2 P1 F1 89.9(3) . . ?
F3 P1 F1 179.2(2) . . ?
F5 P1 F4 90.0(3) . . ?
F6 P1 F4 178.8(3) . . ?
F2 P1 F4 88.9(3) . . ?
F3 P1 F4 89.7(3) . . ?
F1 P1 F4 90.2(3) . . ?
C3 S1 C1 95.3(3) . . ?
C2 S2 C3 95.3(3) . . ?
C4 S3 C6 94.2(2) . . ?
C5 S4 C4 94.2(3) . . ?

loop_
_geom_bond_atom_site_label_1
_geom_bond_atom_site_label_2
_geom_bond_distance
_geom_bond_site_symmetry_2
_geom_bond_publ_flag
C1 C2 1.336(9) . ?
C1 S1 1.713(7) . ?
C2 S2 1.708(6) . ?
C3 C4 1.391(7) . ?
C3 S1 1.719(5) . ?
C3 S2 1.717(5) . ?
C4 S3 1.720(5) . ?
C4 S4 1.727(5) . ?
C5 C6 1.338(7) . ?
C5 S4 1.719(5) . ?
C6 C7 1.462(7) . ?
C6 S3 1.736(5) . ?
C7 N1 1.277(7) . ?
C8 N3 1.325(7) . ?
C8 N1 1.412(6) . ?
C8 C9 1.405(7) . ?
C9 N2 1.321(7) . ?
C10 N2 1.325(8) . ?
C10 C11 1.400(8) . ?
C11 N3 1.323(7) . ?
F1 P1 1.590(4) . ?
F2 P1 1.581(4) . ?
F3 P1 1.587(4) . ?
F4 P1 1.587(5) . ?
F5 P1 1.556(4) . ?
F6 P1 1.562(5) . ?
